data_1007093
loop_
_publ_author_name
'Rzaigui, M'
'Ariguib, K'
'Averbuch-Pouchot, M T'
'Durif, A'

_publ_section_title
;
Crystal Structure of Cerium(III) Diammonium Polyphosphate (N H~4~)~2~
Ce (P O3)5
;
_journal_coden_ASTM JSSCBI
_journal_name_full 'Journal of Solid State Chemistry'
_journal_page_first 240
_journal_page_last 246
_journal_paper_doi 10.1016/0022-4596(83)90193-7
_journal_volume 50
_journal_year 1983
_chemical_formula_structural '(N H4)2 Ce (P O3)5'
_chemical_formula_sum 'Ce H8 N2 O15 P5'
_chemical_name_systematic 'Cerium diammonium catena-phosphate'
_space_group_IT_number 1
_symmetry_cell_setting triclinic
_symmetry_equiv_pos_as_xyz x,y,z
_symmetry_Int_Tables_number 1
_symmetry_space_group_name_Hall 'P 1'
_symmetry_space_group_name_H-M 'P 1'
_cell_angle_alpha 90.35(5)
_cell_angle_beta 107.50(5)
_cell_angle_gamma 90.28(5)
_cell_formula_units_Z 2
_cell_length_a 7.241(5)
_cell_length_b 13.314(8)
_cell_length_c 7.241(5)
_cell_volume 665.7
_refine_ls_R_factor_all 0.029
_cod_original_formula_sum 'H8 Ce N2 O15 P5'
_cod_database_code 1007093

loop_
_atom_site_label
_atom_site_type_symbol
_atom_site_symmetry_multiplicity
_atom_site_Wyckoff_symbol
_atom_site_fract_x
_atom_site_fract_y
_atom_site_fract_z
_atom_site_occupancy
_atom_site_attached_hydrogens
_atom_site_calc_flag
Ce1 Ce3+ 1 a 0. 0. 0. 1. 0 d
Ce2 Ce3+ 1 a 0.19107(6) 0.50004(3) 0.80890(6) 1. 0 d
P1 P5+ 1 a 0.3243(3) 0.8065(1) 0.2887(3) 1. 0 d
P2 P5+ 1 a 0.3030(3) 0.5890(1) 0.3564(3) 1. 0 d
P3 P5+ 1 a 0.6562(3) 0.5778(1) 0.6797(3) 1. 0 d
P4 P5+ 1 a 0.6942(3) 0.7633(1) 0.8979(3) 1. 0 d
P5 P5+ 1 a 0.2798(3) 0.7809(1) 0.8761(3) 1. 0 d
P6 P5+ 1 a 0.0855(3) 0.2631(1) 0.5062(3) 1. 0 d
P7 P5+ 1 a 0.0642(3) 0.2809(1) 0.0925(3) 1. 0 d
P8 P5+ 1 a 0.4769(3) 0.3067(1) 0.1365(3) 1. 0 d
P9 P5+ 1 a 0.5430(3) 0.0893(1) 0.1153(3) 1. 0 d
P10 P5+ 1 a 0.8676(3) 0.0777(1) 0.4686(3) 1. 0 d
O1 O2- 1 a 0.2605(8) 0.7054(4) 0.3724(8) 1. 0 d
O2 O2- 1 a 0.3676(9) 0.7653(5) 0.1014(8) 1. 0 d
O3 O2- 1 a 0.1505(8) 0.8730(4) 0.2402(8) 1. 0 d
O4 O2- 1 a 0.5054(9) 0.8478(5) 0.4223(10) 1. 0 d
O5 O2- 1 a 0.5316(8) 0.5818(5) 0.4567(8) 1. 0 d
O6 O2- 1 a 0.2662(9) 0.5582(5) 0.1515(8) 1. 0 d
O7 O2- 1 a 0.1947(8) 0.5384(5) 0.4745(8) 1. 0 d
O8 O2- 1 a 0.7094(9) 0.6925(4) 0.7249(8) 1. 0 d
O9 O2- 1 a 0.8381(9) 0.5273(5) 0.6864(10) 1. 0 d
O10 O2- 1 a 0.5347(9) 0.5395(5) 0.7972(9) 1. 0 d
O11 O2- 1 a 0.4719(8) 0.7918(5) 0.8181(8) 1. 0 d
O12 O2- 1 a 0.8012(9) 0.8553(5) 0.8865(10) 1. 0 d
O13 O2- 1 a 0.7429(10) 0.7074(5) 0.0808(9) 1. 0 d
O14 O2- 1 a 0.1753(10) 0.6889(5) 0.7897(10) 1. 0 d
O15 O2- 1 a 0.1778(8) 0.8795(5) 0.8321(9) 1. 0 d
O16 O2- 1 a 0.0050(9) 0.2909(6) 0.2841(8) 1. 0 d
O17 O2- 1 a 0.9113(8) 0.1921(4) 0.5233(9) 1. 0 d
O18 O2- 1 a 0.0733(10) 0.3557(5) 0.6145(9) 1. 0 d
O19 O2- 1 a 0.2679(9) 0.2079(5) 0.5544(10) 1. 0 d
O20 O2- 1 a 0.2898(8) 0.2666(5) 0.1812(9) 1. 0 d
O21 O2- 1 a 0.9765(9) 0.1876(5) 0.9896(10) 1. 0 d
O22 O2- 1 a 0.0201(8) 0.3779(4) -0.0079(8) 1. 0 d
O23 O2- 1 a 0.5627(8) 0.2045(4) 0.0750(9) 1. 0 d
O24 O2- 1 a 0.4271(9) 0.3721(5) 0.9638(9) 1. 0 d
O25 O2- 1 a 0.6101(10) 0.3481(5) 0.3192(10) 1. 0 d
O26 O2- 1 a 0.6440(8) 0.0815(5) 0.3441(8) 1. 0 d
O27 O2- 1 a 0.6612(8) 0.0383(5) 0.0087(9) 1. 0 d
O28 O2- 1 a 0.3405(8) 0.0582(5) 0.0808(10) 1. 0 d
O29 O2- 1 a 0.8735(11) 0.0255(5) 0.6511(9) 1. 0 d
O30 O2- 1 a 0.9848(9) 0.0398(5) 0.3485(9) 1. 0 d
N1 N3- 1 a 0.4000(1) 0.0065(6) 0.625(1) 1. 0 d
N2 N3- 1 a 0.812(1) 0.5080(7) 0.215(1) 1. 0 d
N3 N3- 1 a 0.883(1) 0.8017(7) 0.456(1) 1. 0 d
N4 N3- 1 a 0.647(1) 0.3008(8) 0.699(1) 1. 0 d
H1 H1+ 1 a -1. -1. -1. 16. 0 dum

loop_
_atom_type_symbol
_atom_type_oxidation_number
Ce3+ 3.000
P5+ 5.000
O2- -2.000
N3- -3.000
H1+ 1.000
